data_1547152
loop_
_publ_author_name
'John A. Enquist Jr'
'Brian M. Stoltz'

_publ_section_title
;
 The total synthesis of (-)-cyanthiwigin F by means of double catalytic
 enantioselective alkylation
;
_journal_name_full Nature
_journal_page_first 1228
_journal_page_last 1231
_journal_paper_doi 10.1038/nature07046
_journal_volume 453
_journal_year 2008
_chemical_absolute_configuration ad
_chemical_formula_moiety 'C17 H24 O2'
_chemical_formula_sum 'C17 H24 O2'
_chemical_formula_weight 260.36
_space_group_IT_number 19
_symmetry_cell_setting orthorhombic
_symmetry_space_group_name_Hall 'P 2ac 2ab'
_symmetry_space_group_name_H-M 'P 21 21 21'
_atom_sites_solution_hydrogens difmap
_atom_sites_solution_primary direct
_atom_sites_solution_secondary difmap
_cell_angle_alpha 90.00
_cell_angle_beta 90.00
_cell_angle_gamma 90.00
_cell_formula_units_Z 4
_cell_length_a 7.4937(2)
_cell_length_b 9.0345(2)
_cell_length_c 21.4487(5)
_cell_measurement_reflns_used 5024
_cell_measurement_temperature 100(2)
_cell_measurement_theta_max 65.79
_cell_measurement_theta_min 4.12
_cell_volume 1452.12(6)
_computing_cell_refinement 'Bruker SAINT v6.45A'
_computing_data_collection 'Bruker SMART v5.630'
_computing_data_reduction 'Bruker SAINT v6.45A'
_computing_molecular_graphics 'Bruker XP v5.1'
_computing_publication_material 'Bruker XCIF v6.12'
_computing_structure_refinement 'SHELXL-97 (Sheldrick, 1997)'
_computing_structure_solution 'SHELXS-97 (Sheldrick, 1990)'
_diffrn_ambient_temperature 100(2)
_diffrn_measured_fraction_theta_full 0.961
_diffrn_measured_fraction_theta_max 0.961
_diffrn_measurement_device_type 'Bruker SMART 1000'
_diffrn_measurement_method '\w scans at 7 \f settings'
_diffrn_radiation_monochromator graphite
_diffrn_radiation_source 'fine-focus sealed tube'
_diffrn_radiation_type CuK\a
_diffrn_radiation_wavelength 1.54178
_diffrn_reflns_av_R_equivalents 0.0753
_diffrn_reflns_av_sigmaI/netI 0.0478
_diffrn_reflns_limit_h_max 8
_diffrn_reflns_limit_h_min -7
_diffrn_reflns_limit_k_max 8
_diffrn_reflns_limit_k_min -10
_diffrn_reflns_limit_l_max 24
_diffrn_reflns_limit_l_min -21
_diffrn_reflns_number 7914
_diffrn_reflns_theta_full 65.79
_diffrn_reflns_theta_max 65.79
_diffrn_reflns_theta_min 4.12
_exptl_absorpt_coefficient_mu 0.593
_exptl_absorpt_correction_T_max 0.9486
_exptl_absorpt_correction_T_min 0.8017
_exptl_absorpt_correction_type none
_exptl_crystal_colour Colorless
_exptl_crystal_density_diffrn 1.191
_exptl_crystal_density_meas 0
_exptl_crystal_density_method 'not measured'
_exptl_crystal_description Fragment
_exptl_crystal_F_000 568
_exptl_crystal_size_max 0.39
_exptl_crystal_size_mid 0.28
_exptl_crystal_size_min 0.09
_refine_diff_density_max 0.142
_refine_diff_density_min -0.155
_refine_diff_density_rms 0.035
_refine_ls_abs_structure_details 'Flack H D (1983), Acta Cryst. A39, 876-881'
_refine_ls_abs_structure_Flack 0.2(2)
_refine_ls_extinction_method none
_refine_ls_goodness_of_fit_ref 1.394
_refine_ls_hydrogen_treatment Unrestrained
_refine_ls_matrix_type 'Full matrix'
_refine_ls_number_parameters 268
_refine_ls_number_reflns 2344
_refine_ls_number_restraints 0
_refine_ls_restrained_S_all 1.394
_refine_ls_R_factor_all 0.0391
_refine_ls_R_factor_gt 0.0335
_refine_ls_shift/su_max 0.000
_refine_ls_shift/su_mean 0.000
_refine_ls_structure_factor_coef Fsqd
_refine_ls_weighting_details w=1/s^2^(Fo^2^)
_refine_ls_weighting_scheme sigma
_refine_ls_wR_factor_gt 0.0669
_refine_ls_wR_factor_ref 0.0686
_reflns_number_gt 2083
_reflns_number_total 2344
_reflns_threshold_expression >2sigma(I)
_cod_data_source_file jae01_664430.CIF
_cod_data_source_block 1
_cod_depositor_comments
;
The following automatic conversions were performed:

'_symmetry_cell_setting' value 'Orthorhombic' changed to
'orthorhombic' according to the built-in table from CIF Core
dictionary named 'cif_core.dic' version 2.4.1 from 2010-06-29.

'_refine_ls_weighting_scheme' value 'Sigma' changed to 'sigma'
according to the built-in table from CIF Core dictionary named
'cif_core.dic' version 2.4.1 from 2010-06-29.

'_atom_sites_solution_primary' value 'Direct methods' was changed to
'direct'.

'_atom_sites_solution_secondary' value 'Difference Fourier map' was
changed to 'difmap'.

'_atom_sites_solution_hydrogens' value 'Difference Fourier map' was
changed to 'difmap'.

Automatic conversion script
Id: cif_fix_values 5376 2017-05-30 11:51:03Z andrius 
;
_cod_original_sg_symbol_H-M P2(1)2(1)2(1)
_cod_database_code 1547152

loop_
_symmetry_equiv_pos_as_xyz
'x, y, z'
'-x+1/2, -y, z+1/2'
'-x, y+1/2, -z+1/2'
'x+1/2, -y+1/2, -z'

loop_
_atom_site_label
_atom_site_type_symbol
_atom_site_fract_x
_atom_site_fract_y
_atom_site_fract_z
_atom_site_U_iso_or_equiv
_atom_site_adp_type
_atom_site_occupancy
_atom_site_symmetry_multiplicity
_atom_site_calc_flag
_atom_site_refinement_flags
_atom_site_disorder_assembly
_atom_site_disorder_group
O1 O 0.83687(18) 0.20532(16) 0.74662(6) 0.0319(4) Uani 1 1 d . . .
O2 O 1.34779(17) 0.34873(15) 0.54455(6) 0.0286(4) Uani 1 1 d . . .
C1 C 0.9211(2) 0.2001(2) 0.69805(8) 0.0206(4) Uani 1 1 d . . .
C2 C 1.0059(2) 0.3336(2) 0.66534(8) 0.0149(4) Uani 1 1 d . . .
C3 C 0.8595(2) 0.4237(2) 0.63060(8) 0.0154(4) Uani 1 1 d . . .
C4 C 0.7465(3) 0.5062(2) 0.67905(9) 0.0183(4) Uani 1 1 d . . .
C5 C 0.5740(3) 0.5787(2) 0.65417(10) 0.0245(5) Uani 1 1 d . . .
C6 C 0.6041(2) 0.7246(2) 0.62142(9) 0.0234(5) Uani 1 1 d . . .
C7 C 0.7053(3) 0.7331(2) 0.57120(9) 0.0237(5) Uani 1 1 d . . .
C8 C 0.7949(3) 0.6025(2) 0.54069(9) 0.0222(5) Uani 1 1 d . . .
C9 C 0.9420(3) 0.5246(2) 0.57915(8) 0.0172(4) Uani 1 1 d . . .
C10 C 1.0444(3) 0.4224(2) 0.53397(9) 0.0197(4) Uani 1 1 d . . .
C11 C 1.1962(2) 0.34489(19) 0.56575(8) 0.0200(4) Uani 1 1 d . . .
C12 C 1.1518(2) 0.25932(19) 0.62442(8) 0.0166(4) Uani 1 1 d . . .
C13 C 1.0651(3) 0.1092(2) 0.60488(9) 0.0224(4) Uani 1 1 d . . .
C14 C 0.9615(3) 0.0599(2) 0.66204(9) 0.0239(5) Uani 1 1 d . . .
C15 C 0.5143(3) 0.8573(3) 0.64972(12) 0.0298(5) Uani 1 1 d . . .
C16 C 1.0728(3) 0.6397(2) 0.60531(9) 0.0191(4) Uani 1 1 d . . .
C17 C 1.3190(3) 0.2308(2) 0.66368(10) 0.0229(5) Uani 1 1 d . . .
H2 H 1.059(2) 0.3978(18) 0.6967(7) 0.005(4) Uiso 1 1 d . . .
H3 H 0.776(2) 0.3463(18) 0.6085(7) 0.007(4) Uiso 1 1 d . . .
H7 H 0.729(2) 0.828(2) 0.5503(9) 0.029(5) Uiso 1 1 d . . .
H4A H 0.818(2) 0.586(2) 0.7005(8) 0.021(5) Uiso 1 1 d . . .
H5A H 0.521(2) 0.507(2) 0.6242(9) 0.024(5) Uiso 1 1 d . . .
H8A H 0.849(3) 0.634(2) 0.4977(9) 0.033(5) Uiso 1 1 d . . .
H10A H 0.963(2) 0.344(2) 0.5166(8) 0.022(5) Uiso 1 1 d . . .
H13A H 0.985(2) 0.123(2) 0.5701(9) 0.019(5) Uiso 1 1 d . . .
H14A H 0.853(3) 0.004(2) 0.6501(9) 0.033(6) Uiso 1 1 d . . .
H15A H 0.546(3) 0.948(3) 0.6252(10) 0.046(7) Uiso 1 1 d . . .
H16A H 1.175(3) 0.586(2) 0.6279(9) 0.031(6) Uiso 1 1 d . . .
H17A H 1.416(3) 0.186(2) 0.6372(9) 0.030(5) Uiso 1 1 d . . .
H4B H 0.712(2) 0.435(2) 0.7125(8) 0.016(5) Uiso 1 1 d . . .
H5B H 0.488(3) 0.597(2) 0.6926(10) 0.041(6) Uiso 1 1 d . . .
H8B H 0.704(2) 0.523(2) 0.5307(8) 0.017(5) Uiso 1 1 d . . .
H10B H 1.087(2) 0.478(2) 0.5001(9) 0.026(5) Uiso 1 1 d . . .
H13B H 1.154(3) 0.036(2) 0.5925(9) 0.024(6) Uiso 1 1 d . . .
H14B H 1.031(3) -0.009(2) 0.6890(10) 0.036(6) Uiso 1 1 d . . .
H15B H 0.559(3) 0.874(2) 0.6937(9) 0.034(6) Uiso 1 1 d . . .
H16B H 1.012(2) 0.712(2) 0.6333(8) 0.026(5) Uiso 1 1 d . . .
H17B H 1.294(3) 0.162(2) 0.7000(9) 0.037(6) Uiso 1 1 d . . .
H15C H 0.389(3) 0.847(3) 0.6556(10) 0.043(6) Uiso 1 1 d . . .
H16C H 1.128(2) 0.696(2) 0.5679(9) 0.022(5) Uiso 1 1 d . . .
H17C H 1.362(2) 0.319(2) 0.6827(8) 0.017(5) Uiso 1 1 d . . .

loop_
_atom_site_aniso_label
_atom_site_aniso_U_11
_atom_site_aniso_U_22
_atom_site_aniso_U_33
_atom_site_aniso_U_23
_atom_site_aniso_U_13
_atom_site_aniso_U_12
O1 0.0372(9) 0.0382(9) 0.0203(8) 0.0136(6) 0.0113(6) 0.0108(7)
O2 0.0332(8) 0.0252(8) 0.0275(8) -0.0007(6) 0.0149(6) 0.0002(7)
C1 0.0202(11) 0.0268(11) 0.0149(10) 0.0090(8) -0.0025(8) 0.0030(8)
C2 0.0203(10) 0.0152(10) 0.0094(10) -0.0006(7) -0.0006(7) -0.0011(7)
C3 0.0175(10) 0.0170(10) 0.0115(10) 0.0012(7) -0.0025(7) -0.0014(8)
C4 0.0183(11) 0.0195(11) 0.0170(11) 0.0027(9) 0.0001(8) 0.0001(8)
C5 0.0173(11) 0.0242(12) 0.0320(13) 0.0009(9) -0.0027(10) 0.0014(9)
C6 0.0199(12) 0.0187(10) 0.0317(12) 0.0002(9) -0.0117(9) 0.0009(8)
C7 0.0306(12) 0.0175(11) 0.0231(12) 0.0053(8) -0.0085(9) 0.0015(9)
C8 0.0312(11) 0.0188(11) 0.0165(11) 0.0037(8) -0.0069(9) 0.0003(9)
C9 0.0252(11) 0.0141(10) 0.0124(10) 0.0015(7) -0.0002(8) -0.0002(8)
C10 0.0332(12) 0.0160(11) 0.0098(10) 0.0017(8) 0.0033(8) -0.0030(9)
C11 0.0296(12) 0.0142(11) 0.0163(11) -0.0059(7) 0.0066(8) -0.0034(8)
C12 0.0211(11) 0.0130(10) 0.0157(10) 0.0001(7) 0.0005(7) 0.0026(7)
C13 0.0340(12) 0.0174(11) 0.0160(11) -0.0005(8) 0.0004(9) -0.0007(9)
C14 0.0308(13) 0.0197(11) 0.0213(12) 0.0038(8) -0.0022(9) -0.0082(9)
C15 0.0233(12) 0.0241(12) 0.0421(15) 0.0003(11) -0.0034(10) 0.0051(9)
C16 0.0244(11) 0.0150(10) 0.0178(11) -0.0020(8) 0.0016(8) -0.0029(9)
C17 0.0212(12) 0.0212(12) 0.0262(12) 0.0030(9) 0.0028(9) 0.0030(9)

loop_
_atom_type_symbol
_atom_type_description
_atom_type_scat_dispersion_real
_atom_type_scat_dispersion_imag
_atom_type_scat_source
C C 0.0181 0.0091 'International Tables Vol C Tables 4.2.6.8 and 6.1.1.4'
H H 0.0000 0.0000 'International Tables Vol C Tables 4.2.6.8 and 6.1.1.4'
O O 0.0492 0.0322 'International Tables Vol C Tables 4.2.6.8 and 6.1.1.4'

loop_
_geom_angle_atom_site_label_1
_geom_angle_atom_site_label_2
_geom_angle_atom_site_label_3
_geom_angle
_geom_angle_site_symmetry_1
_geom_angle_site_symmetry_3
O1 C1 C14 124.84(18) . .
O1 C1 C2 125.15(17) . .
C14 C1 C2 109.99(15) . .
C1 C2 C12 102.14(14) . .
C1 C2 C3 109.78(14) . .
C12 C2 C3 116.84(14) . .
C1 C2 H2 108.8(9) . .
C12 C2 H2 111.2(9) . .
C3 C2 H2 107.8(9) . .
C4 C3 C2 108.61(14) . .
C4 C3 C9 114.51(15) . .
C2 C3 C9 111.44(14) . .
C4 C3 H3 107.6(9) . .
C2 C3 H3 106.6(9) . .
C9 C3 H3 107.7(8) . .
C3 C4 C5 115.75(16) . .
C3 C4 H4A 111.3(11) . .
C5 C4 H4A 107.4(11) . .
C3 C4 H4B 108.6(10) . .
C5 C4 H4B 107.8(10) . .
H4A C4 H4B 105.5(14) . .
C6 C5 C4 113.95(17) . .
C6 C5 H5A 109.1(11) . .
C4 C5 H5A 106.3(11) . .
C6 C5 H5B 108.4(12) . .
C4 C5 H5B 107.8(11) . .
H5A C5 H5B 111.3(15) . .
C7 C6 C15 122.73(18) . .
C7 C6 C5 121.05(18) . .
C15 C6 C5 116.21(18) . .
C6 C7 C8 124.41(19) . .
C6 C7 H7 121.8(11) . .
C8 C7 H7 113.8(11) . .
C7 C8 C9 116.25(16) . .
C7 C8 H8A 109.8(11) . .
C9 C8 H8A 108.7(11) . .
C7 C8 H8B 110.5(10) . .
C9 C8 H8B 105.5(10) . .
H8A C8 H8B 105.5(15) . .
C16 C9 C10 108.47(16) . .
C16 C9 C8 109.99(15) . .
C10 C9 C8 106.98(15) . .
C16 C9 C3 112.96(14) . .
C10 C9 C3 106.99(14) . .
C8 C9 C3 111.19(15) . .
C11 C10 C9 111.79(15) . .
C11 C10 H10A 107.4(10) . .
C9 C10 H10A 110.6(10) . .
C11 C10 H10B 110.2(12) . .
C9 C10 H10B 109.6(12) . .
H10A C10 H10B 107.0(15) . .
O2 C11 C10 121.45(17) . .
O2 C11 C12 121.84(17) . .
C10 C11 C12 116.70(15) . .
C11 C12 C17 111.27(16) . .
C11 C12 C2 113.80(14) . .
C17 C12 C2 109.74(15) . .
C11 C12 C13 108.17(14) . .
C17 C12 C13 110.00(16) . .
C2 C12 C13 103.55(15) . .
C14 C13 C12 104.54(15) . .
C14 C13 H13A 110.1(10) . .
C12 C13 H13A 110.7(11) . .
C14 C13 H13B 111.8(11) . .
C12 C13 H13B 112.1(12) . .
H13A C13 H13B 107.6(15) . .
C1 C14 C13 105.56(16) . .
C1 C14 H14A 113.1(12) . .
C13 C14 H14A 111.2(12) . .
C1 C14 H14B 109.3(12) . .
C13 C14 H14B 112.8(12) . .
H14A C14 H14B 105.1(17) . .
C6 C15 H15A 109.6(13) . .
C6 C15 H15B 110.4(12) . .
H15A C15 H15B 106.7(18) . .
C6 C15 H15C 114.4(14) . .
H15A C15 H15C 112.7(19) . .
H15B C15 H15C 102.7(17) . .
C9 C16 H16A 109.4(11) . .
C9 C16 H16B 111.8(11) . .
H16A C16 H16B 111.5(15) . .
C9 C16 H16C 107.7(10) . .
H16A C16 H16C 107.4(15) . .
H16B C16 H16C 108.8(14) . .
C12 C17 H17A 110.3(11) . .
C12 C17 H17B 112.1(12) . .
H17A C17 H17B 108.9(16) . .
C12 C17 H17C 111.9(11) . .
H17A C17 H17C 109.2(16) . .
H17B C17 H17C 104.2(15) . .

loop_
_geom_bond_atom_site_label_1
_geom_bond_atom_site_label_2
_geom_bond_distance
_geom_bond_site_symmetry_2
O1 C1 1.219(2) .
O2 C11 1.224(2) .
C1 C14 1.514(3) .
C1 C2 1.533(2) .
C2 C12 1.554(2) .
C2 C3 1.556(2) .
C2 H2 0.972(16) .
C3 C4 1.534(3) .
C3 C9 1.559(2) .
C3 H3 1.050(16) .
C4 C5 1.544(3) .
C4 H4A 1.008(19) .
C4 H4B 0.995(18) .
C5 C6 1.511(3) .
C5 H5A 0.994(19) .
C5 H5B 1.06(2) .
C6 C7 1.320(3) .
C6 C15 1.503(3) .
C7 C8 1.507(3) .
C7 H7 0.99(2) .
C8 C9 1.547(3) .
C8 H8A 1.046(19) .
C8 H8B 1.013(19) .
C9 C16 1.535(2) .
C9 C10 1.543(2) .
C10 C11 1.500(3) .
C10 H10A 1.008(19) .
C10 H10B 0.94(2) .
C11 C12 1.514(2) .
C12 C17 1.532(3) .
C12 C13 1.561(3) .
C13 C14 1.518(3) .
C13 H13A 0.966(18) .
C13 H13B 0.973(19) .
C14 H14A 0.99(2) .
C14 H14B 1.00(2) .
C15 H15A 1.00(2) .
C15 H15B 1.01(2) .
C15 H15C 0.96(2) .
C16 H16A 1.03(2) .
C16 H16B 1.000(19) .
C16 H16C 1.036(19) .
C17 H17A 1.00(2) .
C17 H17B 1.01(2) .
C17 H17C 0.95(2) .
